data_1565255
loop_
_publ_author_name
'Singh, Munendra Pal'
'Baruah, Jubaraj B.'

_publ_section_title
;
 Detection of hydroxyaromatics in a superior manner by a water soluble
 fluorescent iron-complex
;
_journal_name_full 'Inorganica Chimica Acta'
_journal_page_first 119467
_journal_paper_doi 10.1016/j.ica.2020.119467
_journal_volume 504
_journal_year 2020
_chemical_formula_sum 'C54 H52 Fe2 N10 O28'
_chemical_formula_weight 1400.75
_space_group_crystal_system monoclinic
_space_group_IT_number 14
_space_group_name_Hall '-P 2ybc'
_space_group_name_H-M_alt 'P 1 21/c 1'
_atom_sites_solution_hydrogens mixed
_audit_creation_method SHELXL-2014/7
_cell_angle_alpha 90
_cell_angle_beta 107.641(4)
_cell_angle_gamma 90
_cell_formula_units_Z 2
_cell_length_a 15.9412(5)
_cell_length_b 13.2154(5)
_cell_length_c 14.3335(6)
_cell_measurement_reflns_used 3771
_cell_measurement_temperature 296(2)
_cell_measurement_theta_max 27.3000
_cell_measurement_theta_min 3.7570
_cell_volume 2877.6(2)
_computing_structure_refinement 'SHELXL-2014/7 (Sheldrick, 2014)'
_diffrn_ambient_temperature 296(2)
_diffrn_measured_fraction_theta_full 0.983
_diffrn_measured_fraction_theta_max 0.983
_diffrn_measurement_device_type 'CCD area detector'
_diffrn_measurement_method 'phi and omega scans'
_diffrn_radiation_type MoK\a
_diffrn_radiation_wavelength 0.71073
_diffrn_reflns_av_R_equivalents 0.0316
_diffrn_reflns_av_unetI/netI 0.0498
_diffrn_reflns_Laue_measured_fraction_full 0.983
_diffrn_reflns_Laue_measured_fraction_max 0.983
_diffrn_reflns_limit_h_max 17
_diffrn_reflns_limit_h_min -18
_diffrn_reflns_limit_k_max 11
_diffrn_reflns_limit_k_min -15
_diffrn_reflns_limit_l_max 17
_diffrn_reflns_limit_l_min -17
_diffrn_reflns_number 11985
_diffrn_reflns_point_group_measured_fraction_full 0.983
_diffrn_reflns_point_group_measured_fraction_max 0.983
_diffrn_reflns_theta_full 25.050
_diffrn_reflns_theta_max 25.050
_diffrn_reflns_theta_min 2.876
_exptl_absorpt_coefficient_mu 0.607
_exptl_absorpt_correction_T_max 1.00000
_exptl_absorpt_correction_T_min 0.74300
_exptl_absorpt_correction_type multi-scan
_exptl_absorpt_process_details multi-scan
_exptl_crystal_colour red
_exptl_crystal_density_diffrn 1.617
_exptl_crystal_description block
_exptl_crystal_F_000 1444
_exptl_crystal_size_max 0.35
_exptl_crystal_size_mid 0.26
_exptl_crystal_size_min 0.19
_refine_diff_density_max 0.363
_refine_diff_density_min -0.521
_refine_diff_density_rms 0.069
_refine_ls_extinction_coef .
_refine_ls_extinction_method none
_refine_ls_goodness_of_fit_ref 1.004
_refine_ls_hydrogen_treatment mixed
_refine_ls_matrix_type full
_refine_ls_number_parameters 433
_refine_ls_number_reflns 5005
_refine_ls_number_restraints 5
_refine_ls_restrained_S_all 1.006
_refine_ls_R_factor_all 0.0845
_refine_ls_R_factor_gt 0.0587
_refine_ls_shift/su_max 0.000
_refine_ls_shift/su_mean 0.000
_refine_ls_structure_factor_coef Fsqd
_refine_ls_weighting_details 'w=1/[\s^2^(Fo^2^)+(0.1098P)^2^+1.1477P] where P=(Fo^2^+2Fc^2^)/3'
_refine_ls_weighting_scheme calc
_refine_ls_wR_factor_gt 0.1663
_refine_ls_wR_factor_ref 0.1907
_reflns_Friedel_coverage 0.000
_reflns_Friedel_fraction_full .
_reflns_Friedel_fraction_max .
_reflns_number_gt 3704
_reflns_number_total 5005
_reflns_threshold_expression 'I > 2\s(I)'
_cod_data_source_file ICA-2020-504-119467.cif
_cod_data_source_block complex1
_cod_original_sg_symbol_H-M 'P 21/c'
_cod_database_code 1565255
_shelx_shelxl_version_number 2014/7
_shelx_space_group_comment
;
The symmetry employed for this shelxl refinement is uniquely defined
by the following loop, which should always be used as a source of
symmetry information in preference to the above space-group names.
They are only intended as comments.
;

loop_
_space_group_symop_operation_xyz
'x, y, z'
'-x, y+1/2, -z+1/2'
'-x, -y, -z'
'x, -y-1/2, z-1/2'

loop_
_atom_site_label
_atom_site_type_symbol
_atom_site_fract_x
_atom_site_fract_y
_atom_site_fract_z
_atom_site_U_iso_or_equiv
_atom_site_adp_type
_atom_site_occupancy
_atom_site_site_symmetry_order
_atom_site_calc_flag
_atom_site_refinement_flags_posn
_atom_site_refinement_flags_adp
_atom_site_refinement_flags_occupancy
_atom_site_disorder_assembly
_atom_site_disorder_group
Fe1 Fe 0.28561(3) 0.35099(4) 0.37227(4) 0.0479(2) Uani 1 1 d . . . . .
O8 O 0.25202(16) 0.49981(19) 0.3517(2) 0.0532(7) Uani 1 1 d . . . . .
O6 O 0.31995(18) 0.3653(2) 0.5187(2) 0.0605(8) Uani 1 1 d . . . . .
O7 O 0.25346(17) 0.2020(2) 0.3698(2) 0.0593(7) Uani 1 1 d . . . . .
N5 N 0.14975(18) 0.3508(2) 0.3324(2) 0.0391(7) Uani 1 1 d . . . . .
O9 O 0.14293(18) 0.6137(2) 0.3202(2) 0.0600(7) Uani 1 1 d . . . . .
O3 O 0.3145(2) 0.3398(2) 0.2455(2) 0.0656(8) Uani 1 1 d . . . . .
O10 O 0.1452(2) 0.0882(2) 0.3415(2) 0.0698(8) Uani 1 1 d . . . . .
N3 N 0.07391(19) 0.7502(2) -0.0113(2) 0.0493(7) Uani 1 1 d . . . . .
O2 O 0.21439(18) 0.8011(3) 0.0601(2) 0.0750(9) Uani 1 1 d . . . . .
O1 O -0.06690(19) 0.6976(3) -0.0781(2) 0.0710(8) Uani 1 1 d . . . . .
N4 N 0.4211(2) 0.3577(2) 0.4149(3) 0.0536(8) Uani 1 1 d . . . . .
N2 N 0.2712(2) 0.5327(2) 0.0860(2) 0.0533(8) Uani 1 1 d . . . . .
C22 C 0.1077(2) 0.4389(3) 0.3145(2) 0.0413(8) Uani 1 1 d . . . . .
O5 O 0.4291(2) 0.3911(3) 0.6575(3) 0.0889(11) Uani 1 1 d . . . . .
C26 C 0.1085(2) 0.2626(3) 0.3228(2) 0.0441(8) Uani 1 1 d . . . . .
O4 O 0.4214(3) 0.3442(3) 0.1723(3) 0.0943(12) Uani 1 1 d . . . . .
C9 C 0.0145(2) 0.9503(3) -0.0022(2) 0.0430(8) Uani 1 1 d . . . . .
C21 C 0.1709(2) 0.5265(3) 0.3297(2) 0.0436(8) Uani 1 1 d . . . . .
C8 C -0.0463(2) 0.8731(3) -0.0428(3) 0.0463(9) Uani 1 1 d . . . . .
C10 C 0.1056(2) 0.9289(3) 0.0345(3) 0.0460(9) Uani 1 1 d . . . . .
C27 C 0.1716(3) 0.1741(3) 0.3461(3) 0.0502(9) Uani 1 1 d . . . . .
C7 C -0.0170(2) 0.7670(3) -0.0467(3) 0.0521(9) Uani 1 1 d . . . . .
C23 C 0.0162(2) 0.4405(3) 0.2843(2) 0.0491(9) Uani 1 1 d . . . . .
H23 H -0.0142 0.5014 0.2704 0.059 Uiso 1 1 calc R U . . .
C25 C 0.0173(2) 0.2598(3) 0.2947(2) 0.0526(10) Uani 1 1 d . . . . .
H25 H -0.0126 0.1986 0.2891 0.063 Uiso 1 1 calc R U . . .
C11 C 0.1645(2) 1.0051(3) 0.0736(3) 0.0562(10) Uani 1 1 d . . . . .
H12 H 0.2242 0.9905 0.0980 0.067 Uiso 1 1 calc R U . . .
C24 C -0.0282(2) 0.3504(3) 0.2753(3) 0.0555(11) Uani 1 1 d . . . . .
H24 H -0.0894 0.3502 0.2561 0.067 Uiso 1 1 calc R U . . .
N1 N 0.3867(3) 0.5769(3) 0.0517(3) 0.0798(11) Uani 1 1 d . . . . .
H1N H 0.4237 0.5867 0.0195 0.096 Uiso 1 1 calc R U . . .
C6 C 0.1069(3) 0.6476(3) -0.0196(3) 0.0566(10) Uani 1 1 d . . . . .
H6A H 0.1624 0.6524 -0.0341 0.068 Uiso 1 1 calc R U . . .
H6B H 0.0653 0.6126 -0.0736 0.068 Uiso 1 1 calc R U . . .
C20 C 0.4008(3) 0.3744(3) 0.5695(3) 0.0605(11) Uani 1 1 d . . . . .
C5 C 0.1205(2) 0.5861(3) 0.0743(3) 0.0532(9) Uani 1 1 d . . . . .
H5A H 0.1453 0.6293 0.1307 0.064 Uiso 1 1 calc R U . . .
H5B H 0.0641 0.5614 0.0774 0.064 Uiso 1 1 calc R U . . .
C13 C 0.1364(3) 0.8236(3) 0.0289(3) 0.0535(10) Uani 1 1 d . . . . .
C12 C 0.1352(2) 1.1043(4) 0.0771(3) 0.0555(10) Uani 1 1 d . . . . .
C4 C 0.1812(3) 0.4977(3) 0.0776(3) 0.0572(10) Uani 1 1 d . . . . .
H4A H 0.1828 0.4550 0.1331 0.069 Uiso 1 1 calc R U . . .
H4B H 0.1589 0.4577 0.0185 0.069 Uiso 1 1 calc R U . . .
C19 C 0.4634(3) 0.3667(3) 0.5091(3) 0.0605(11) Uani 1 1 d . . . . .
C15 C 0.4607(3) 0.3530(3) 0.3468(4) 0.0592(11) Uani 1 1 d . . . . .
C14 C 0.3964(4) 0.3441(3) 0.2452(4) 0.0699(13) Uani 1 1 d . . . . .
C3 C 0.3279(3) 0.5741(3) 0.1692(3) 0.0613(10) Uani 1 1 d . . . . .
H3 H 0.3178 0.5818 0.2294 0.074 Uiso 1 1 calc R U . . .
C2 C 0.4005(3) 0.6011(4) 0.1469(4) 0.0705(12) Uani 1 1 d . . . . .
H2 H 0.4508 0.6308 0.1888 0.085 Uiso 1 1 calc R U . . .
C1 C 0.3076(3) 0.5356(4) 0.0154(4) 0.0726(12) Uani 1 1 d . . . . .
H1 H 0.2826 0.5128 -0.0484 0.087 Uiso 1 1 calc R U . . .
C16 C 0.5537(3) 0.3560(3) 0.3743(6) 0.0849(18) Uani 1 1 d . . . . .
H16 H 0.5838 0.3527 0.3280 0.102 Uiso 1 1 calc R U . . .
C18 C 0.5530(3) 0.3701(4) 0.5425(5) 0.0832(15) Uani 1 1 d . . . . .
H18 H 0.5831 0.3761 0.6088 0.100 Uiso 1 1 calc R U . . .
C17 C 0.5976(3) 0.3642(4) 0.4726(6) 0.095(2) Uani 1 1 d . . . . .
H17 H 0.6588 0.3658 0.4932 0.114 Uiso 1 1 calc R U . . .
H13 H 0.178(3) 1.165(3) 0.096(3) 0.062(12) Uiso 1 1 d . . . . .
O11 O 0.3678(4) 0.4272(4) 0.8069(4) 0.180(3) Uani 1 1 d G . . . .
H11A H 0.3474 0.3714 0.7801 0.270 Uiso 1 1 d G U . . .
H11B H 0.3267 0.4610 0.8186 0.270 Uiso 1 1 d G U . . .
O13 O 0.4304(6) 0.6077(5) 0.8792(5) 0.251(5) Uani 1 1 d G . . . .
H13A H 0.3765 0.6132 0.8763 0.377 Uiso 1 1 d G U . . .
H13B H 0.4389 0.6373 0.8302 0.377 Uiso 1 1 d G U . . .
O14 O 0.5414(7) 0.6326(7) 0.0075(5) 0.291(5) Uani 1 1 d G . . . .
H14A H 0.5610 0.5974 -0.0309 0.437 Uiso 1 1 d G U . . .
H14B H 0.5837 0.6636 0.0479 0.437 Uiso 1 1 d G U . . .
O12 O 0.2424(5) 0.7021(6) 0.8241(6) 0.187(3) Uani 1 1 d D . . . .
H12A H 0.2936(14) 0.702(3) 0.809(2) 0.034(9) Uiso 1 1 d D . . . .
H12B H 0.245(4) 0.6372(18) 0.806(4) 0.080(18) Uiso 1 1 d D . . . .

loop_
_atom_site_aniso_label
_atom_site_aniso_U_11
_atom_site_aniso_U_22
_atom_site_aniso_U_33
_atom_site_aniso_U_23
_atom_site_aniso_U_13
_atom_site_aniso_U_12
Fe1 0.0326(3) 0.0492(4) 0.0600(4) 0.0040(2) 0.0114(3) 0.0016(2)
O8 0.0398(14) 0.0452(15) 0.0728(17) 0.0024(13) 0.0144(11) -0.0002(12)
O6 0.0484(16) 0.071(2) 0.0610(17) 0.0038(14) 0.0144(13) 0.0065(13)
O7 0.0477(15) 0.0501(16) 0.0782(19) 0.0068(14) 0.0162(13) 0.0064(13)
N5 0.0355(14) 0.0439(17) 0.0369(15) 0.0018(12) 0.0094(11) -0.0013(12)
O9 0.0624(17) 0.0485(16) 0.0669(18) 0.0059(14) 0.0163(14) 0.0118(14)
O3 0.0648(18) 0.067(2) 0.0683(19) 0.0058(14) 0.0248(15) 0.0062(14)
O10 0.081(2) 0.0474(17) 0.074(2) 0.0014(14) 0.0133(15) -0.0140(15)
N3 0.0491(17) 0.0538(19) 0.0478(17) 0.0061(14) 0.0187(13) -0.0008(15)
O2 0.0455(16) 0.079(2) 0.097(2) 0.0106(18) 0.0161(15) 0.0106(15)
O1 0.0570(17) 0.0627(19) 0.091(2) -0.0098(17) 0.0198(15) -0.0114(16)
N4 0.0378(16) 0.0439(19) 0.081(2) 0.0023(15) 0.0204(16) 0.0020(13)
N2 0.0566(18) 0.0488(19) 0.0539(19) 0.0006(15) 0.0159(15) -0.0005(15)
C22 0.0398(17) 0.051(2) 0.0336(16) 0.0021(15) 0.0118(13) 0.0061(16)
O5 0.094(2) 0.091(3) 0.067(2) -0.0091(19) 0.0026(18) -0.009(2)
C26 0.0446(18) 0.049(2) 0.0383(17) -0.0049(15) 0.0112(14) -0.0069(17)
O4 0.132(3) 0.076(3) 0.103(3) -0.0083(19) 0.078(3) -0.001(2)
C9 0.0353(17) 0.060(2) 0.0359(17) 0.0110(17) 0.0142(13) 0.0020(16)
C21 0.0433(19) 0.048(2) 0.0396(18) 0.0053(15) 0.0135(14) 0.0045(17)
C8 0.046(2) 0.056(2) 0.0385(18) 0.0091(16) 0.0154(15) -0.0049(17)
C10 0.0359(17) 0.060(2) 0.0440(19) 0.0071(17) 0.0151(14) -0.0024(17)
C27 0.055(2) 0.044(2) 0.047(2) 0.0014(17) 0.0097(16) -0.0018(19)
C7 0.046(2) 0.065(3) 0.048(2) 0.0080(19) 0.0191(16) -0.002(2)
C23 0.0392(18) 0.066(3) 0.0409(18) -0.0002(18) 0.0107(14) 0.0097(18)
C25 0.046(2) 0.071(3) 0.0408(19) -0.0049(18) 0.0121(15) -0.020(2)
C11 0.0373(19) 0.068(3) 0.062(2) 0.007(2) 0.0122(16) 0.0029(19)
C24 0.0352(19) 0.087(3) 0.044(2) -0.0080(19) 0.0124(16) -0.003(2)
N1 0.072(3) 0.082(3) 0.097(3) 0.003(2) 0.043(2) 0.001(2)
C6 0.061(2) 0.063(3) 0.049(2) 0.0053(18) 0.0204(18) 0.0070(19)
C20 0.060(3) 0.050(2) 0.065(3) -0.002(2) 0.008(2) -0.003(2)
C5 0.054(2) 0.063(3) 0.045(2) 0.0049(18) 0.0181(16) -0.0014(19)
C13 0.048(2) 0.066(3) 0.051(2) 0.0148(19) 0.0199(17) 0.008(2)
C12 0.0394(19) 0.073(3) 0.051(2) 0.000(2) 0.0100(16) -0.013(2)
C4 0.063(2) 0.051(2) 0.055(2) -0.0007(18) 0.0138(18) -0.0091(19)
C19 0.045(2) 0.050(2) 0.074(3) -0.004(2) -0.001(2) 0.0004(18)
C15 0.052(2) 0.038(2) 0.096(3) -0.004(2) 0.036(2) -0.0029(17)
C14 0.089(4) 0.040(2) 0.098(4) 0.002(2) 0.054(3) 0.002(2)
C3 0.061(2) 0.062(3) 0.058(2) 0.000(2) 0.0143(19) -0.009(2)
C2 0.059(3) 0.060(3) 0.085(3) 0.006(2) 0.011(2) -0.001(2)
C1 0.068(3) 0.080(3) 0.073(3) -0.008(2) 0.026(2) 0.002(3)
C16 0.061(3) 0.053(3) 0.159(6) -0.006(3) 0.062(4) -0.001(2)
C18 0.044(2) 0.086(4) 0.108(4) -0.006(3) 0.007(3) 0.000(2)
C17 0.040(3) 0.085(4) 0.150(6) -0.014(4) 0.015(3) -0.006(2)
O11 0.195(5) 0.164(5) 0.230(7) -0.060(5) 0.139(5) -0.088(5)
O13 0.314(11) 0.220(8) 0.325(12) -0.080(8) 0.255(10) -0.101(8)
O14 0.273(12) 0.244(12) 0.370(17) -0.054(10) 0.116(11) -0.002(8)
O12 0.129(5) 0.156(7) 0.262(9) -0.018(6) 0.041(5) 0.000(5)

loop_
_atom_type_symbol
_atom_type_description
_atom_type_scat_dispersion_real
_atom_type_scat_dispersion_imag
_atom_type_scat_source
C C 0.0033 0.0016 'International Tables Vol C Tables 4.2.6.8 and 6.1.1.4'
H H 0.0000 0.0000 'International Tables Vol C Tables 4.2.6.8 and 6.1.1.4'
Fe Fe 0.3463 0.8444 'International Tables Vol C Tables 4.2.6.8 and 6.1.1.4'
N N 0.0061 0.0033 'International Tables Vol C Tables 4.2.6.8 and 6.1.1.4'
O O 0.0106 0.0060 'International Tables Vol C Tables 4.2.6.8 and 6.1.1.4'

loop_
_geom_angle_atom_site_label_1
_geom_angle_atom_site_label_2
_geom_angle_atom_site_label_3
_geom_angle
_geom_angle_site_symmetry_1
_geom_angle_site_symmetry_3
O3 Fe1 O6 152.35(13) . .
O3 Fe1 O7 92.19(12) . .
O6 Fe1 O7 95.57(12) . .
O3 Fe1 O8 93.57(12) . .
O6 Fe1 O8 92.12(11) . .
O7 Fe1 O8 151.57(11) . .
O3 Fe1 N4 76.38(14) . .
O6 Fe1 N4 75.97(13) . .
O7 Fe1 N4 106.43(11) . .
O8 Fe1 N4 101.99(11) . .
O3 Fe1 N5 104.93(12) . .
O6 Fe1 N5 102.69(11) . .
O7 Fe1 N5 75.88(11) . .
O8 Fe1 N5 75.73(10) . .
N4 Fe1 N5 177.37(12) . .
C21 O8 Fe1 120.1(2) . .
C20 O6 Fe1 120.7(3) . .
C27 O7 Fe1 120.6(2) . .
C26 N5 C22 123.0(3) . .
C26 N5 Fe1 118.4(2) . .
C22 N5 Fe1 118.5(2) . .
C14 O3 Fe1 120.1(3) . .
C13 N3 C7 125.1(3) . .
C13 N3 C6 116.7(3) . .
C7 N3 C6 118.2(3) . .
C15 N4 C19 123.6(4) . .
C15 N4 Fe1 118.3(3) . .
C19 N4 Fe1 118.1(3) . .
C1 N2 C3 109.2(4) . .
C1 N2 C4 126.4(3) . .
C3 N2 C4 124.3(3) . .
N5 C22 C23 119.5(3) . .
N5 C22 C21 111.7(3) . .
C23 C22 C21 128.8(3) . .
N5 C26 C25 119.8(3) . .
N5 C26 C27 112.4(3) . .
C25 C26 C27 127.8(3) . .
C9 C9 C8 120.2(4) 3_575 .
C9 C9 C10 119.1(4) 3_575 .
C8 C9 C10 120.7(3) . .
O9 C21 O8 126.1(4) . .
O9 C21 C22 120.1(3) . .
O8 C21 C22 113.8(3) . .
C12 C8 C9 119.6(4) 3_575 .
C12 C8 C7 119.4(4) 3_575 .
C9 C8 C7 121.0(3) . .
C11 C10 C9 120.2(4) . .
C11 C10 C13 120.8(3) . .
C9 C10 C13 119.0(3) . .
O10 C27 O7 126.1(4) . .
O10 C27 C26 121.1(4) . .
O7 C27 C26 112.8(3) . .
O1 C7 N3 120.5(4) . .
O1 C7 C8 123.4(4) . .
N3 C7 C8 116.0(3) . .
C24 C23 C22 118.7(4) . .
C24 C23 H23 120.6 . .
C22 C23 H23 120.6 . .
C24 C25 C26 118.4(4) . .
C24 C25 H25 120.8 . .
C26 C25 H25 120.8 . .
C10 C11 C12 120.5(3) . .
C10 C11 H12 119.8 . .
C12 C11 H12 119.8 . .
C23 C24 C25 120.5(3) . .
C23 C24 H24 119.8 . .
C25 C24 H24 119.8 . .
C1 N1 C2 109.7(4) . .
C1 N1 H1N 125.2 . .
C2 N1 H1N 125.2 . .
N3 C6 C5 112.1(3) . .
N3 C6 H6A 109.2 . .
C5 C6 H6A 109.2 . .
N3 C6 H6B 109.2 . .
C5 C6 H6B 109.2 . .
H6A C6 H6B 107.9 . .
O5 C20 O6 126.6(5) . .
O5 C20 C19 120.1(4) . .
O6 C20 C19 113.3(4) . .
C4 C5 C6 110.9(3) . .
C4 C5 H5A 109.5 . .
C6 C5 H5A 109.5 . .
C4 C5 H5B 109.5 . .
C6 C5 H5B 109.5 . .
H5A C5 H5B 108.1 . .
O2 C13 N3 120.3(4) . .
O2 C13 C10 121.6(4) . .
N3 C13 C10 118.1(3) . .
C8 C12 C11 120.4(4) 3_575 .
C8 C12 H13 117(2) 3_575 .
C11 C12 H13 122(2) . .
N2 C4 C5 111.0(3) . .
N2 C4 H4A 109.4 . .
C5 C4 H4A 109.4 . .
N2 C4 H4B 109.4 . .
C5 C4 H4B 109.4 . .
H4A C4 H4B 108.0 . .
N4 C19 C18 121.2(5) . .
N4 C19 C20 111.8(3) . .
C18 C19 C20 127.0(5) . .
N4 C15 C16 119.4(5) . .
N4 C15 C14 112.4(4) . .
C16 C15 C14 128.2(5) . .
O4 C14 O3 125.8(5) . .
O4 C14 C15 121.4(5) . .
O3 C14 C15 112.8(4) . .
C2 C3 N2 106.7(4) . .
C2 C3 H3 126.6 . .
N2 C3 H3 126.6 . .
C3 C2 N1 106.8(4) . .
C3 C2 H2 126.6 . .
N1 C2 H2 126.6 . .
N2 C1 N1 107.5(4) . .
N2 C1 H1 126.3 . .
N1 C1 H1 126.3 . .
C17 C16 C15 116.9(5) . .
C17 C16 H16 121.6 . .
C15 C16 H16 121.6 . .
C19 C18 C17 117.0(5) . .
C19 C18 H18 121.5 . .
C17 C18 H18 121.5 . .
C16 C17 C18 121.9(5) . .
C16 C17 H17 119.0 . .
C18 C17 H17 119.0 . .
H11A O11 H11B 109.5 . .
H13A O13 H13B 109.5 . .
H14A O14 H14B 109.5 . .
H12A O12 H12B 79(4) . .

loop_
_geom_bond_atom_site_label_1
_geom_bond_atom_site_label_2
_geom_bond_distance
_geom_bond_site_symmetry_2
Fe1 O3 2.010(3) .
Fe1 O6 2.012(3) .
Fe1 O7 2.032(3) .
Fe1 O8 2.036(3) .
Fe1 N4 2.061(3) .
Fe1 N5 2.066(3) .
O8 C21 1.284(4) .
O6 C20 1.279(5) .
O7 C27 1.298(5) .
N5 C26 1.325(4) .
N5 C22 1.330(4) .
O9 C21 1.228(4) .
O3 C14 1.309(6) .
O10 C27 1.206(5) .
N3 C13 1.384(5) .
N3 C7 1.400(5) .
N3 C6 1.473(5) .
O2 C13 1.224(5) .
O1 C7 1.208(5) .
N4 C15 1.314(5) .
N4 C19 1.320(6) .
N2 C1 1.311(5) .
N2 C3 1.373(5) .
N2 C4 1.476(5) .
C22 C23 1.390(5) .
C22 C21 1.506(5) .
O5 C20 1.225(5) .
C26 C25 1.386(5) .
C26 C27 1.513(5) .
O4 C14 1.227(6) .
C9 C9 1.402(7) 3_575
C9 C8 1.406(5) .
C9 C10 1.415(5) .
C8 C12 1.384(5) 3_575
C8 C7 1.485(6) .
C10 C11 1.375(5) .
C10 C13 1.486(6) .
C23 C24 1.371(6) .
C23 H23 0.9300 .
C25 C24 1.384(6) .
C25 H25 0.9300 .
C11 C12 1.398(6) .
C11 H12 0.9300 .
C24 H24 0.9300 .
N1 C1 1.327(6) .
N1 C2 1.354(6) .
N1 H1N 0.8600 .
C6 C5 1.530(5) .
C6 H6A 0.9700 .
C6 H6B 0.9700 .
C20 C19 1.509(6) .
C5 C4 1.509(6) .
C5 H5A 0.9700 .
C5 H5B 0.9700 .
C12 C8 1.384(5) 3_575
C12 H13 1.04(4) .
C4 H4A 0.9700 .
C4 H4B 0.9700 .
C19 C18 1.363(6) .
C15 C16 1.415(6) .
C15 C14 1.510(7) .
C3 C2 1.340(6) .
C3 H3 0.9300 .
C2 H2 0.9300 .
C1 H1 0.9300 .
C16 C17 1.375(9) .
C16 H16 0.9300 .
C18 C17 1.394(9) .
C18 H18 0.9300 .
C17 H17 0.9300 .
O11 H11A 0.8500 .
O11 H11B 0.8500 .
O13 H13A 0.8500 .
O13 H13B 0.8499 .
O14 H14A 0.8499 .
O14 H14B 0.8499 .
O12 H12A 0.906(11) .
O12 H12B 0.900(14) .
